data_7054296
loop_
_publ_author_name
'Premu\<zi\'c, Dejan'
'Muche, Simon'
'Ho\/ly\'nska, Ma\/lgorzata'

_publ_section_title
;
 Unprecedented non-cytotoxic [CoIII4LnIII]-core complexes with a tripodal
 oxime ligand -- synthesis, structure, properties and potential
 applications
;
_journal_issue 7
_journal_name_full 'New Journal of Chemistry'
_journal_page_first 2894
_journal_paper_doi 10.1039/c4nj00194j
_journal_volume 38
_journal_year 2014
_chemical_formula_moiety 'C36 H68 Co4 Gd N16 O16, 3(Cl O4), 1.25(CH4O), 1.5(H2O)'
_chemical_formula_sum 'C37.25 H76 Cl3 Co4 Gd N16 O30.75'
_chemical_formula_weight 1739.46
_chemical_name_systematic
;
 ?
;
_space_group_crystal_system triclinic
_space_group_IT_number 2
_space_group_name_Hall '-P 1'
_space_group_name_H-M_alt 'P -1'
_symmetry_space_group_name_Hall '-P 1'
_symmetry_space_group_name_H-M 'P -1'
_atom_sites_solution_hydrogens constr
_audit_creation_method SHELXL-2013
_cell_angle_alpha 99.53(3)
_cell_angle_beta 95.53(3)
_cell_angle_gamma 111.98(3)
_cell_formula_units_Z 2
_cell_length_a 11.930(3)
_cell_length_b 15.205(4)
_cell_length_c 20.892(6)
_cell_measurement_reflns_used 5929
_cell_measurement_temperature 100(2)
_cell_measurement_theta_max 27.00
_cell_measurement_theta_min 1.48
_cell_volume 3413.4(19)
_computing_cell_refinement 'X-area 1.54 (Stoe, 2009)'
_computing_data_collection 'X-area 1.54 (Stoe, 2009)'
_computing_data_reduction 'X-area 1.54 (Stoe, 2009)'
_computing_molecular_graphics 'Diamond 3.2i (Crystal Impact GbR, 2012)'
_computing_publication_material 'SHELXL-2013 (Sheldrick, 2013)'
_computing_structure_refinement 'SHELXL-2013 (Sheldrick, 2013)'
_computing_structure_solution 'SHELXS (Sheldrick, 2008)'
_diffrn_ambient_temperature 100(2)
_diffrn_measured_fraction_theta_full 0.995
_diffrn_measured_fraction_theta_max 0.995
_diffrn_measurement_device_type IPDS2
_diffrn_measurement_method \w
_diffrn_radiation_monochromator graphite
_diffrn_radiation_source 'fine-focus sealed tube'
_diffrn_radiation_type MoK\a
_diffrn_radiation_wavelength 0.71073
_diffrn_reflns_av_R_equivalents 0.1318
_diffrn_reflns_av_unetI/netI 0.2679
_diffrn_reflns_Laue_measured_fraction_full 0.995
_diffrn_reflns_Laue_measured_fraction_max 0.995
_diffrn_reflns_limit_h_max 14
_diffrn_reflns_limit_h_min -13
_diffrn_reflns_limit_k_max 18
_diffrn_reflns_limit_k_min -17
_diffrn_reflns_limit_l_max 24
_diffrn_reflns_limit_l_min -24
_diffrn_reflns_number 24454
_diffrn_reflns_point_group_measured_fraction_full 0.995
_diffrn_reflns_point_group_measured_fraction_max 0.995
_diffrn_reflns_theta_full 25.000
_diffrn_reflns_theta_max 25.000
_diffrn_reflns_theta_min 1.596
_exptl_absorpt_coefficient_mu 2.119
_exptl_absorpt_correction_T_max 0.949
_exptl_absorpt_correction_T_min 0.823
_exptl_absorpt_correction_type numerical
_exptl_absorpt_process_details 'Stoe, X-area ver. 1.54'
_exptl_crystal_colour orange
_exptl_crystal_density_diffrn 1.692
_exptl_crystal_description block
_exptl_crystal_F_000 1761
_exptl_crystal_size_max 0.130
_exptl_crystal_size_mid 0.050
_exptl_crystal_size_min 0.030
_platon_squeeze_details
;
;
_refine_diff_density_max 0.96
_refine_diff_density_min -0.63
_refine_diff_density_rms 0.13
_refine_ls_extinction_method none
_refine_ls_goodness_of_fit_ref 0.892
_refine_ls_hydrogen_treatment constr
_refine_ls_matrix_type full
_refine_ls_number_parameters 796
_refine_ls_number_reflns 11969
_refine_ls_number_restraints 396
_refine_ls_restrained_S_all 0.882
_refine_ls_R_factor_all 0.1863
_refine_ls_R_factor_gt 0.0791
_refine_ls_shift/su_max 0.000
_refine_ls_shift/su_mean 0.000
_refine_ls_structure_factor_coef Fsqd
_refine_ls_weighting_details 'w=1/[\s^2^(Fo^2^)] where P=(Fo^2^+2Fc^2^)/3'
_refine_ls_weighting_scheme calc
_refine_ls_wR_factor_gt 0.1122
_refine_ls_wR_factor_ref 0.1315
_reflns_Friedel_coverage 0.000
_reflns_number_gt 4465
_reflns_number_total 11969
_reflns_threshold_expression 'I > 2\s(I)'
_cod_data_source_file c4nj00194j2.cif
_cod_data_source_block 1
_cod_original_cell_volume 3413.4(18)
_cod_database_code 7054296
_shelx_space_group_comment
;
The symmetry employed for this shelxl refinement is uniquely defined
by the following loop, which should always be used as a source of
symmetry information in preference to the above space-group names.
They are only intended as comments.
;
_shelx_estimated_absorpt_t_min 0.770
_shelx_estimated_absorpt_t_max 0.939
_shelxl_version_number 2013-4

loop_
_space_group_symop_operation_xyz
'x, y, z'
'-x, -y, -z'

loop_
_atom_site_label
_atom_site_type_symbol
_atom_site_fract_x
_atom_site_fract_y
_atom_site_fract_z
_atom_site_U_iso_or_equiv
_atom_site_adp_type
_atom_site_occupancy
_atom_site_site_symmetry_order
_atom_site_calc_flag
_atom_site_refinement_flags_posn
_atom_site_refinement_flags_adp
Gd1 Gd 0.51761(7) 0.02071(6) 0.19399(4) 0.0472(2) Uani 1 1 d . .
Co1 Co 0.49239(18) -0.24412(14) 0.14071(9) 0.0535(5) Uani 1 1 d . .
Co2 Co 0.33472(17) -0.21544(14) 0.23894(9) 0.0516(5) Uani 1 1 d . .
Co3 Co 0.77564(17) 0.15170(13) 0.33855(9) 0.0488(5) Uani 1 1 d . .
Co4 Co 0.59233(18) 0.24349(13) 0.33687(8) 0.0508(5) Uani 1 1 d . .
O1 O 0.6080(7) 0.1203(6) 0.3112(4) 0.041(2) Uani 1 1 d . .
O2 O 0.4871(8) -0.1475(6) 0.2121(4) 0.050(2) Uani 1 1 d . .
O1W O 0.6670(9) 0.1399(8) 0.1436(5) 0.082(3) Uani 1 1 d . .
H1W1 H 0.7060 0.2003 0.1566 0.124 Uiso 1 1 d R U
H2W1 H 0.5945 0.1270 0.1263 0.124 Uiso 1 1 d R U
O2W O 0.3237(9) -0.0338(7) 0.1207(4) 0.071(3) Uani 1 1 d . .
H1W2 H 0.3145 -0.0923 0.1149 0.107 Uiso 1 1 d R U
H2W2 H 0.2697 -0.0118 0.1267 0.107 Uiso 1 1 d R U
Cl1 Cl -0.0634(5) -0.2183(3) 0.4043(2) 0.0797(13) Uani 1 1 d . .
O1A O 0.0622(12) -0.1738(9) 0.4428(6) 0.108(4) Uani 1 1 d . .
O2A O -0.0714(11) -0.3063(8) 0.3634(5) 0.091(3) Uani 1 1 d . .
O3A O -0.0849(15) -0.1586(11) 0.3649(7) 0.153(6) Uani 1 1 d . .
O4A O -0.1490(10) -0.2371(8) 0.4470(5) 0.084(3) Uani 1 1 d . .
Cl2 Cl 0.7223(4) 0.5107(3) 0.59808(18) 0.0565(10) Uani 1 1 d . .
O1B O 0.5904(9) 0.4635(7) 0.5796(5) 0.075(3) Uani 1 1 d . .
O2B O 0.7759(11) 0.5259(7) 0.5392(5) 0.087(3) Uani 1 1 d . .
O3B O 0.7519(10) 0.6007(7) 0.6422(4) 0.079(3) Uani 1 1 d . .
O4B O 0.7719(12) 0.4555(9) 0.6266(5) 0.116(5) Uani 1 1 d . .
Cl3 Cl 0.7506(6) 0.3992(4) 0.1292(3) 0.1106(19) Uani 1 1 d . .
O1C O 0.7238(14) 0.3425(8) 0.1750(6) 0.123(5) Uani 1 1 d . .
O2C O 0.7257(14) 0.3255(10) 0.0614(6) 0.134(5) Uani 1 1 d . .
O3C O 0.6593(12) 0.4422(9) 0.1195(5) 0.102(4) Uani 1 1 d . .
O4C O 0.8699(12) 0.4666(9) 0.1396(6) 0.121(5) Uani 1 1 d . .
N1 N 0.4900(11) -0.3420(8) 0.0697(5) 0.062(3) Uani 1 1 d . U
O111 O 0.5273(9) -0.0729(7) 0.0960(4) 0.062(3) Uani 1 1 d . U
N111 N 0.5265(10) -0.1593(9) 0.0826(5) 0.058(3) Uani 1 1 d . U
C111 C 0.5700(15) -0.1320(11) -0.0255(6) 0.078(5) Uani 1 1 d . U
H11A H 0.5500 -0.0751 -0.0137 0.117 Uiso 1 1 calc R U
H11B H 0.5221 -0.1710 -0.0686 0.117 Uiso 1 1 calc R U
H11C H 0.6577 -0.1106 -0.0273 0.117 Uiso 1 1 calc R U
C211 C 0.5405(14) -0.1902(12) 0.0237(7) 0.067(4) Uani 1 1 d . U
C311 C 0.5413(16) -0.2911(11) 0.0120(7) 0.078(4) Uani 1 1 d . U
H31A H 0.6260 -0.2865 0.0107 0.093 Uiso 1 1 calc R U
H31B H 0.4895 -0.3303 -0.0309 0.093 Uiso 1 1 calc R U
O121 O 0.2538(8) -0.2492(6) 0.1453(4) 0.056(2) Uani 1 1 d . U
N121 N 0.3237(11) -0.2860(8) 0.1142(5) 0.055(3) Uani 1 1 d . U
C121 C 0.1348(13) -0.4257(12) 0.0463(6) 0.084(5) Uani 1 1 d . U
H12A H 0.0927 -0.3861 0.0655 0.126 Uiso 1 1 calc R U
H12B H 0.1075 -0.4872 0.0609 0.126 Uiso 1 1 calc R U
H12C H 0.1155 -0.4389 -0.0019 0.126 Uiso 1 1 calc R U
C221 C 0.2737(14) -0.3707(11) 0.0688(6) 0.058(3) Uani 1 1 d . U
C321 C 0.3615(13) -0.4105(10) 0.0474(6) 0.058(3) Uani 1 1 d . U
H32A H 0.3454 -0.4294 -0.0013 0.070 Uiso 1 1 calc R U
H32B H 0.3484 -0.4699 0.0644 0.070 Uiso 1 1 calc R U
O131 O 0.7561(8) -0.1521(6) 0.2051(4) 0.059(2) Uani 1 1 d . U
H131 H 0.7355 -0.1064 0.2196 0.088 Uiso 1 1 calc R U
N131 N 0.6574(11) -0.2262(8) 0.1620(5) 0.052(3) Uani 1 1 d . U
C131 C 0.7980(15) -0.3130(11) 0.1559(8) 0.083(5) Uani 1 1 d . U
H13A H 0.8595 -0.2528 0.1842 0.125 Uiso 1 1 calc R U
H13B H 0.8282 -0.3283 0.1153 0.125 Uiso 1 1 calc R U
H13C H 0.7830 -0.3662 0.1791 0.125 Uiso 1 1 calc R U
C231 C 0.6812(14) -0.3002(11) 0.1393(7) 0.061(3) Uani 1 1 d . U
C331 C 0.5774(14) -0.3818(11) 0.0953(7) 0.069(4) Uani 1 1 d . U
H33A H 0.5367 -0.4320 0.1199 0.083 Uiso 1 1 calc R U
H33B H 0.6067 -0.4120 0.0584 0.083 Uiso 1 1 calc R U
N2 N 0.1921(10) -0.2819(8) 0.2707(5) 0.053(3) Uani 1 1 d . U
O112 O 0.3678(8) -0.0143(7) 0.2669(5) 0.062(3) Uani 1 1 d . U
N112 N 0.2858(10) -0.1103(8) 0.2585(5) 0.043(3) Uani 1 1 d . U
C112 C 0.1132(14) -0.0633(11) 0.2709(7) 0.077(5) Uani 1 1 d . U
H11D H 0.1765 0.0025 0.2774 0.116 Uiso 1 1 calc R U
H11E H 0.0752 -0.0699 0.3104 0.116 Uiso 1 1 calc R U
H11F H 0.0504 -0.0752 0.2329 0.116 Uiso 1 1 calc R U
C212 C 0.1698(12) -0.1353(10) 0.2588(6) 0.049(3) Uani 1 1 d . U
C312 C 0.1005(11) -0.2409(9) 0.2489(6) 0.047(3) Uani 1 1 d . U
H31C H 0.0632 -0.2699 0.2020 0.057 Uiso 1 1 calc R U
H31D H 0.0343 -0.2549 0.2757 0.057 Uiso 1 1 calc R U
O122 O 0.4491(9) -0.3405(7) 0.1983(4) 0.063(3) Uani 1 1 d . U
N122 N 0.3474(11) -0.3329(8) 0.2230(5) 0.051(3) Uani 1 1 d . U
C122 C 0.2526(16) -0.5100(10) 0.2083(7) 0.079(5) Uani 1 1 d . U
H12D H 0.3332 -0.5062 0.1993 0.118 Uiso 1 1 calc R U
H12E H 0.1899 -0.5489 0.1695 0.118 Uiso 1 1 calc R U
H12F H 0.2337 -0.5404 0.2460 0.118 Uiso 1 1 calc R U
C222 C 0.2543(14) -0.4154(10) 0.2231(6) 0.055(3) Uani 1 1 d . U
C322 C 0.1499(14) -0.3874(10) 0.2429(7) 0.066(4) Uani 1 1 d . U
H32C H 0.0852 -0.4065 0.2038 0.080 Uiso 1 1 calc R U
H32D H 0.1133 -0.4238 0.2761 0.080 Uiso 1 1 calc R U
O132 O 0.5404(8) -0.1507(6) 0.3395(4) 0.056(3) Uani 1 1 d . U
H132 H 0.5701 -0.1395 0.3054 0.083 Uiso 1 1 calc R U
N132 N 0.4162(10) -0.1897(7) 0.3244(5) 0.046(3) Uani 1 1 d . U
C132 C 0.3971(13) -0.2035(11) 0.4426(6) 0.067(4) Uani 1 1 d . U
H13D H 0.4870 -0.1735 0.4502 0.101 Uiso 1 1 calc R U
H13E H 0.3698 -0.2673 0.4541 0.101 Uiso 1 1 calc R U
H13F H 0.3662 -0.1618 0.4700 0.101 Uiso 1 1 calc R U
C232 C 0.3480(13) -0.2156(10) 0.3707(6) 0.054(3) Uani 1 1 d . U
C332 C 0.2181(12) -0.2613(10) 0.3481(6) 0.054(3) Uani 1 1 d . U
H33C H 0.1785 -0.2184 0.3666 0.065 Uiso 1 1 calc R U
H33D H 0.1835 -0.3231 0.3630 0.065 Uiso 1 1 calc R U
N3 N 0.9413(9) 0.1761(7) 0.3712(5) 0.046(2) Uani 1 1 d . U
O113 O 0.6194(8) 0.0152(6) 0.4013(4) 0.055(2) Uani 1 1 d . U
H113 H 0.5751 0.0375 0.3815 0.083 Uiso 1 1 calc R U
N113 N 0.7386(10) 0.0570(7) 0.3897(5) 0.049(3) Uani 1 1 d . U
C113 C 0.8008(13) -0.0318(10) 0.4626(7) 0.067(4) Uani 1 1 d . U
H11G H 0.7139 -0.0579 0.4669 0.101 Uiso 1 1 calc R U
H11H H 0.8511 0.0025 0.5061 0.101 Uiso 1 1 calc R U
H11I H 0.8236 -0.0852 0.4446 0.101 Uiso 1 1 calc R U
C213 C 0.8214(12) 0.0364(9) 0.4181(6) 0.045(3) Uani 1 1 d . U
C313 C 0.9472(12) 0.0918(9) 0.3999(7) 0.058(3) Uani 1 1 d . U
H31E H 1.0118 0.1167 0.4396 0.069 Uiso 1 1 calc R U
H31F H 0.9676 0.0476 0.3671 0.069 Uiso 1 1 calc R U
O123 O 0.6877(9) 0.2637(6) 0.4237(4) 0.052(2) Uani 1 1 d . U
N123 N 0.7889(11) 0.2432(7) 0.4122(5) 0.049(3) Uani 1 1 d . U
C123 C 0.9263(14) 0.3740(10) 0.5080(6) 0.067(4) Uani 1 1 d . U
H12G H 0.8662 0.4035 0.5055 0.100 Uiso 1 1 calc R U
H12H H 1.0087 0.4236 0.5103 0.100 Uiso 1 1 calc DR U
H12I H 0.9238 0.3469 0.5476 0.100 Uiso 1 1 calc R U
C223 C 0.8958(14) 0.2930(9) 0.4469(6) 0.051(3) Uani 1 1 d . U
C323 C 0.9916(13) 0.2674(9) 0.4237(6) 0.059(3) Uani 1 1 d . U
H32E H 1.0409 0.2587 0.4612 0.071 Uiso 1 1 calc R U
H32F H 1.0466 0.3212 0.4061 0.071 Uiso 1 1 calc R U
O133 O 0.7060(8) 0.0032(6) 0.2211(4) 0.050(2) Uani 1 1 d . U
N133 N 0.7988(10) 0.0713(7) 0.2641(5) 0.040(2) Uani 1 1 d . U
C133 C 0.9483(14) 0.0646(10) 0.1934(7) 0.072(4) Uani 1 1 d . U
H13G H 0.8774 0.0151 0.1623 0.108 Uiso 1 1 calc R U
H13H H 1.0083 0.0371 0.2040 0.108 Uiso 1 1 calc R U
H13I H 0.9862 0.1203 0.1735 0.108 Uiso 1 1 calc R U
C233 C 0.9065(14) 0.0978(10) 0.2562(7) 0.055(3) Uani 1 1 d . U
C333 C 1.0034(12) 0.1786(9) 0.3123(6) 0.055(3) Uani 1 1 d . U
H33E H 1.0778 0.1650 0.3208 0.066 Uiso 1 1 calc R U
H33F H 1.0273 0.2429 0.3007 0.066 Uiso 1 1 calc R U
N4 N 0.5859(11) 0.3705(8) 0.3588(5) 0.056(3) Uani 1 1 d . U
O114 O 0.4699(9) 0.1552(7) 0.2047(4) 0.061(3) Uani 1 1 d . U
N114 N 0.5017(10) 0.2312(8) 0.2533(5) 0.047(3) Uani 1 1 d . U
C114 C 0.3901(16) 0.2993(12) 0.1855(6) 0.088(6) Uani 1 1 d . U
H11K H 0.3767 0.2411 0.1523 0.132 Uiso 1 1 calc R U
H11L H 0.4348 0.3574 0.1692 0.132 Uiso 1 1 calc R U
H11M H 0.3107 0.2993 0.1940 0.132 Uiso 1 1 calc R U
C214 C 0.4634(15) 0.2998(11) 0.2479(7) 0.068(4) Uani 1 1 d . U
C314 C 0.4994(14) 0.3790(10) 0.3043(6) 0.062(4) Uani 1 1 d . U
H31G H 0.4253 0.3802 0.3213 0.074 Uiso 1 1 calc R U
H31H H 0.5402 0.4410 0.2906 0.074 Uiso 1 1 calc R U
O124 O 0.8108(8) 0.2541(6) 0.2907(4) 0.057(2) Uani 1 1 d . U
N124 N 0.7412(10) 0.3042(8) 0.3123(5) 0.052(3) Uani 1 1 d . U
C124 C 0.9193(15) 0.4623(11) 0.3224(7) 0.078(5) Uani 1 1 d . U
H12K H 0.9563 0.4224 0.2981 0.117 Uiso 1 1 calc R U
H12L H 0.9702 0.4955 0.3658 0.117 Uiso 1 1 calc R U
H12M H 0.9140 0.5106 0.2978 0.117 Uiso 1 1 calc R U
C224 C 0.7930(15) 0.3985(11) 0.3306(6) 0.059(3) Uani 1 1 d . U
C324 C 0.7188(14) 0.4464(10) 0.3662(6) 0.062(3) Uani 1 1 d . U
H32G H 0.7184 0.5018 0.3471 0.074 Uiso 1 1 calc R U
H32H H 0.7560 0.4715 0.4134 0.074 Uiso 1 1 calc R U
O134 O 0.3570(9) 0.1133(7) 0.3692(4) 0.061(3) Uani 1 1 d . U
H134 H 0.3708 0.0735 0.3415 0.092 Uiso 1 1 calc R U
N134 N 0.4496(11) 0.2076(9) 0.3761(5) 0.049(3) Uani 1 1 d . U
C134 C 0.3416(13) 0.2640(10) 0.4584(6) 0.060(4) Uani 1 1 d . U
H13K H 0.2827 0.1961 0.4484 0.091 Uiso 1 1 calc R U
H13L H 0.2990 0.3056 0.4490 0.091 Uiso 1 1 calc R U
H13M H 0.3792 0.2833 0.5051 0.091 Uiso 1 1 calc R U
C234 C 0.4373(13) 0.2744(10) 0.4176(6) 0.048(3) Uani 1 1 d . U
C334 C 0.5396(13) 0.3740(10) 0.4221(6) 0.056(3) Uani 1 1 d . U
H33G H 0.5073 0.4254 0.4294 0.067 Uiso 1 1 calc R U
H33H H 0.6064 0.3881 0.4592 0.067 Uiso 1 1 calc R U

loop_
_atom_site_aniso_label
_atom_site_aniso_U_11
_atom_site_aniso_U_22
_atom_site_aniso_U_33
_atom_site_aniso_U_23
_atom_site_aniso_U_13
_atom_site_aniso_U_12
Gd1 0.0562(5) 0.0451(5) 0.0441(4) 0.0128(4) 0.0081(4) 0.0233(4)
Co1 0.0613(14) 0.0458(13) 0.0463(11) 0.0030(10) 0.0095(10) 0.0163(11)
Co2 0.0535(13) 0.0521(13) 0.0463(11) 0.0111(10) 0.0062(10) 0.0184(11)
Co3 0.0529(13) 0.0417(12) 0.0516(12) 0.0085(10) 0.0086(10) 0.0193(10)
Co4 0.0635(14) 0.0508(13) 0.0454(11) 0.0151(10) 0.0136(10) 0.0279(11)
O1 0.052(6) 0.041(6) 0.038(5) 0.007(4) 0.019(4) 0.025(5)
O2 0.062(6) 0.040(6) 0.043(5) -0.008(4) 0.001(5) 0.026(5)
O1W 0.066(7) 0.089(9) 0.116(9) 0.049(7) 0.045(7) 0.039(7)
O2W 0.093(8) 0.079(8) 0.057(6) 0.027(6) 0.035(6) 0.042(7)
Cl1 0.111(4) 0.085(3) 0.082(3) 0.038(3) 0.050(3) 0.067(3)
O1A 0.084(10) 0.102(10) 0.122(10) 0.005(8) 0.047(8) 0.019(8)
O2A 0.114(10) 0.067(8) 0.091(8) 0.014(7) 0.035(7) 0.032(7)
O3A 0.214(17) 0.211(17) 0.138(11) 0.120(12) 0.108(11) 0.146(15)
O4A 0.096(9) 0.120(10) 0.094(8) 0.052(7) 0.063(7) 0.083(8)
Cl2 0.057(3) 0.053(2) 0.059(2) 0.006(2) 0.007(2) 0.024(2)
O1B 0.054(7) 0.081(8) 0.078(7) 0.015(6) 0.005(6) 0.014(6)
O2B 0.112(10) 0.049(7) 0.081(8) -0.006(6) 0.043(7) 0.013(7)
O3B 0.118(9) 0.048(7) 0.058(6) -0.007(5) 0.021(6) 0.025(6)
O4B 0.150(12) 0.135(12) 0.097(9) 0.010(8) -0.020(8) 0.111(10)
Cl3 0.145(6) 0.108(5) 0.113(4) 0.065(4) 0.045(4) 0.065(5)
O1C 0.193(15) 0.045(8) 0.103(9) 0.020(7) 0.008(9) 0.021(8)
O2C 0.174(14) 0.140(13) 0.080(9) -0.002(9) 0.028(9) 0.064(11)
O3C 0.137(11) 0.100(10) 0.086(8) 0.016(7) 0.019(8) 0.069(9)
O4C 0.072(9) 0.093(10) 0.124(11) -0.010(8) -0.021(8) -0.025(8)
N1 0.068(6) 0.056(7) 0.049(6) -0.001(5) 0.017(5) 0.014(5)
O111 0.087(8) 0.071(6) 0.048(5) 0.022(5) 0.023(5) 0.045(6)
N111 0.058(8) 0.067(7) 0.050(5) 0.010(5) 0.000(5) 0.030(6)
C111 0.096(12) 0.078(10) 0.039(7) 0.014(7) 0.011(7) 0.010(9)
C211 0.078(11) 0.068(7) 0.047(6) 0.009(5) 0.017(6) 0.019(7)
C311 0.092(11) 0.069(7) 0.061(7) 0.010(6) 0.029(7) 0.018(7)
O121 0.049(6) 0.055(6) 0.052(5) 0.002(4) 0.009(4) 0.010(5)
N121 0.059(7) 0.052(6) 0.051(6) 0.004(5) 0.024(5) 0.018(5)
C121 0.069(7) 0.118(12) 0.040(8) -0.002(8) 0.020(6) 0.014(7)
C221 0.067(7) 0.059(7) 0.044(7) 0.013(5) 0.017(5) 0.018(6)
C321 0.063(6) 0.053(7) 0.049(7) 0.006(6) 0.014(5) 0.014(5)
O131 0.070(6) 0.044(5) 0.068(6) 0.009(4) 0.016(5) 0.030(5)
N131 0.061(7) 0.052(6) 0.044(6) 0.010(5) 0.030(5) 0.018(5)
C131 0.088(9) 0.071(11) 0.094(11) 0.006(9) 0.025(8) 0.037(8)
C231 0.068(7) 0.054(7) 0.061(7) 0.012(5) 0.029(6) 0.021(6)
C331 0.079(7) 0.067(7) 0.060(7) 0.012(6) 0.026(6) 0.024(6)
N2 0.045(6) 0.054(6) 0.049(5) -0.001(4) -0.006(5) 0.016(5)
O112 0.049(6) 0.051(5) 0.084(7) 0.011(5) 0.006(5) 0.022(4)
N112 0.043(5) 0.046(6) 0.041(6) 0.011(5) 0.009(5) 0.017(4)
C112 0.065(9) 0.072(9) 0.102(12) 0.016(8) 0.013(8) 0.036(8)
C212 0.038(6) 0.060(6) 0.052(8) 0.011(5) 0.007(5) 0.022(5)
C312 0.039(6) 0.055(6) 0.039(7) 0.010(5) 0.000(5) 0.010(5)
O122 0.073(6) 0.056(6) 0.058(6) 0.008(5) 0.018(5) 0.024(5)
N122 0.062(6) 0.038(6) 0.040(6) -0.006(5) 0.004(5) 0.012(5)
C122 0.111(12) 0.038(7) 0.074(10) 0.001(6) 0.031(9) 0.015(7)
C222 0.070(7) 0.038(6) 0.037(7) -0.003(5) 0.003(6) 0.005(5)
C322 0.076(8) 0.055(6) 0.052(8) 0.000(5) 0.006(6) 0.014(6)
O132 0.053(5) 0.068(7) 0.034(5) 0.015(5) 0.001(4) 0.011(5)
N132 0.048(5) 0.027(6) 0.053(6) -0.001(5) 0.002(4) 0.012(5)
C132 0.063(10) 0.081(11) 0.050(6) 0.005(6) -0.007(6) 0.029(9)
C232 0.052(6) 0.046(8) 0.046(6) -0.002(5) -0.002(4) 0.008(5)
C332 0.050(6) 0.050(8) 0.047(5) -0.001(5) -0.006(4) 0.010(5)
N3 0.044(6) 0.036(5) 0.056(5) 0.004(4) 0.008(4) 0.018(5)
O113 0.049(5) 0.065(7) 0.050(5) 0.025(5) 0.002(4) 0.016(5)
N113 0.048(5) 0.050(7) 0.052(6) 0.018(5) 0.005(5) 0.020(5)
C113 0.078(10) 0.053(9) 0.074(9) 0.030(7) 0.001(7) 0.027(8)
C213 0.043(6) 0.037(7) 0.050(7) 0.012(6) -0.006(5) 0.013(5)
C313 0.051(6) 0.045(6) 0.079(8) 0.014(6) 0.008(6) 0.022(5)
O123 0.079(6) 0.046(6) 0.044(5) 0.015(4) 0.016(4) 0.034(5)
N123 0.065(6) 0.035(6) 0.049(6) 0.015(5) 0.013(5) 0.018(5)
C123 0.069(10) 0.065(8) 0.057(7) 0.002(6) 0.003(6) 0.023(7)
C223 0.063(7) 0.040(7) 0.047(6) 0.010(5) 0.008(5) 0.019(5)
C323 0.063(7) 0.042(6) 0.061(7) 0.004(5) 0.009(5) 0.011(5)
O133 0.057(6) 0.040(5) 0.042(5) 0.011(4) 0.000(4) 0.009(4)
N133 0.040(5) 0.042(6) 0.045(5) 0.016(4) 0.006(4) 0.021(4)
C133 0.070(10) 0.064(10) 0.075(7) -0.001(7) 0.024(7) 0.022(8)
C233 0.054(6) 0.045(7) 0.062(6) 0.007(5) 0.012(5) 0.016(5)
C333 0.049(7) 0.047(7) 0.066(6) 0.008(5) 0.012(5) 0.017(5)
N4 0.074(6) 0.059(7) 0.049(5) 0.014(5) 0.024(4) 0.038(5)
O114 0.084(8) 0.069(6) 0.045(5) 0.014(4) 0.005(5) 0.047(6)
N114 0.075(8) 0.047(6) 0.039(5) 0.025(4) 0.028(5) 0.034(6)
C114 0.143(14) 0.100(12) 0.048(7) 0.005(7) -0.007(8) 0.090(12)
C214 0.103(11) 0.068(7) 0.050(6) 0.011(5) 0.002(6) 0.056(8)
C314 0.096(9) 0.057(7) 0.047(6) 0.015(5) 0.015(5) 0.045(7)
O124 0.064(6) 0.060(6) 0.060(6) 0.013(5) 0.017(5) 0.037(5)
N124 0.061(7) 0.048(6) 0.061(7) 0.015(5) 0.017(5) 0.033(5)
C124 0.105(9) 0.058(9) 0.072(10) 0.007(7) 0.057(8) 0.027(7)
C224 0.093(8) 0.056(6) 0.040(7) 0.020(5) 0.037(6) 0.033(6)
C324 0.083(7) 0.056(7) 0.049(7) 0.011(6) 0.030(5) 0.026(5)
O134 0.069(7) 0.070(6) 0.051(6) 0.008(5) 0.028(5) 0.031(5)
N134 0.063(7) 0.063(6) 0.033(5) 0.015(5) 0.010(5) 0.036(5)
C134 0.071(8) 0.069(10) 0.045(7) 0.010(7) 0.019(6) 0.031(7)
C234 0.067(7) 0.068(6) 0.023(6) 0.017(5) 0.005(5) 0.038(5)
C334 0.070(7) 0.067(7) 0.044(6) 0.012(5) 0.019(5) 0.041(6)

loop_
_atom_type_symbol
_atom_type_description
_atom_type_scat_dispersion_real
_atom_type_scat_dispersion_imag
_atom_type_scat_source
Co Co 0.3494 0.9721 'International Tables Vol C Tables 4.2.6.8 and 6.1.1.4'
Gd Gd -0.1653 3.9035 'International Tables Vol C Tables 4.2.6.8 and 6.1.1.4'
C C 0.0033 0.0016 'International Tables Vol C Tables 4.2.6.8 and 6.1.1.4'
O O 0.0106 0.0060 'International Tables Vol C Tables 4.2.6.8 and 6.1.1.4'
Cl Cl 0.1484 0.1585 'International Tables Vol C Tables 4.2.6.8 and 6.1.1.4'
N N 0.0061 0.0033 'International Tables Vol C Tables 4.2.6.8 and 6.1.1.4'
H H 0.0000 0.0000 'International Tables Vol C Tables 4.2.6.8 and 6.1.1.4'

loop_
_geom_angle_atom_site_label_1
_geom_angle_atom_site_label_2
_geom_angle_atom_site_label_3
_geom_angle
O114 Gd1 O111 126.5(3)
O114 Gd1 O133 131.9(3)
O111 Gd1 O133 77.9(3)
O114 Gd1 O2W 75.6(3)
O111 Gd1 O2W 71.7(3)
O133 Gd1 O2W 148.3(3)
O114 Gd1 O112 78.1(3)
O111 Gd1 O112 130.7(3)
O133 Gd1 O112 119.6(3)
O2W Gd1 O112 76.4(3)
O114 Gd1 O1W 73.0(3)
O111 Gd1 O1W 76.1(4)
O133 Gd1 O1W 75.4(3)
O2W Gd1 O1W 105.0(3)
O112 Gd1 O1W 149.5(3)
O114 Gd1 O2 152.9(3)
O111 Gd1 O2 71.4(3)
O133 Gd1 O2 66.8(3)
O2W Gd1 O2 94.7(3)
O112 Gd1 O2 74.9(3)
O1W Gd1 O2 134.1(3)
O114 Gd1 O1 72.6(3)
O111 Gd1 O1 152.3(3)
O133 Gd1 O1 74.6(3)
O2W Gd1 O1 136.0(3)
O112 Gd1 O1 67.9(3)
O1W Gd1 O1 94.0(3)
O2 Gd1 O1 99.9(2)
O114 Gd1 H2W1 62.8
O111 Gd1 H2W1 73.5
O133 Gd1 H2W1 94.1
O2W Gd1 H2W1 85.7
O112 Gd1 H2W1 140.1
O1W Gd1 H2W1 19.8
O2 Gd1 H2W1 142.8
O1 Gd1 H2W1 105.4
O114 Gd1 H1W2 94.1
O111 Gd1 H1W2 61.3
O133 Gd1 H1W2 132.0
O2W Gd1 H1W2 18.9
O112 Gd1 H1W2 76.6
O1W Gd1 H1W2 114.5
O2 Gd1 H1W2 76.5
O1 Gd1 H1W2 143.9
H2W1 Gd1 H1W2 97.2
N121 Co1 N111 92.0(5)
N121 Co1 N131 169.4(5)
N111 Co1 N131 93.4(5)
N121 Co1 N1 88.1(5)
N111 Co1 N1 87.1(5)
N131 Co1 N1 83.0(5)
N121 Co1 O2 89.4(4)
N111 Co1 O2 93.5(5)
N131 Co1 O2 99.3(4)
N1 Co1 O2 177.5(5)
N121 Co1 O122 85.7(4)
N111 Co1 O122 176.7(5)
N131 Co1 O122 88.5(4)
N1 Co1 O122 90.4(4)
O2 Co1 O122 88.9(4)
N122 Co2 N132 89.4(4)
N122 Co2 N2 84.6(5)
N132 Co2 N2 86.1(5)
N122 Co2 N112 167.2(5)
N132 Co2 N112 92.4(4)
N2 Co2 N112 82.8(5)
N122 Co2 O2 94.4(5)
N132 Co2 O2 90.0(4)
N2 Co2 O2 176.0(4)
N112 Co2 O2 98.3(4)
N122 Co2 O121 86.9(4)
N132 Co2 O121 175.8(4)
N2 Co2 O121 95.5(4)
N112 Co2 O121 91.7(4)
O2 Co2 O121 88.3(3)
N123 Co3 O1 93.8(4)
N123 Co3 N113 89.1(4)
O1 Co3 N113 91.1(4)
N123 Co3 N3 85.5(5)
O1 Co3 N3 175.1(4)
N113 Co3 N3 84.0(4)
N123 Co3 N133 167.8(5)
O1 Co3 N133 97.4(4)
N113 Co3 N133 95.2(4)
N3 Co3 N133 83.6(4)
N123 Co3 O124 87.2(4)
O1 Co3 O124 88.0(4)
N113 Co3 O124 176.1(4)
N3 Co3 O124 96.9(4)
N133 Co3 O124 88.7(4)
N124 Co4 N134 167.1(5)
N124 Co4 N114 93.3(4)
N134 Co4 N114 92.5(4)
N124 Co4 N4 87.3(5)
N134 Co4 N4 81.7(5)
N114 Co4 N4 85.3(5)
N124 Co4 O1 88.7(4)
N134 Co4 O1 102.4(4)
N114 Co4 O1 93.7(4)
N4 Co4 O1 175.8(4)
N124 Co4 O123 85.7(4)
N134 Co4 O123 87.9(4)
N114 Co4 O123 176.9(4)
N4 Co4 O123 91.7(4)
O1 Co4 O123 89.2(3)
Co3 O1 Co4 103.5(4)
Co3 O1 Gd1 115.8(3)
Co4 O1 Gd1 118.9(3)
Co2 O2 Co1 102.3(4)
Co2 O2 Gd1 114.5(4)
Co1 O2 Gd1 119.7(4)
Gd1 O1W H1W1 130.6
Gd1 O1W H2W1 68.9
H1W1 O1W H2W1 110.4
Gd1 O2W H1W2 92.6
Gd1 O2W H2W2 124.3
H1W2 O2W H2W2 126.9
O3A Cl1 O4A 109.3(7)
O3A Cl1 O2A 109.6(8)
O4A Cl1 O2A 111.1(7)
O3A Cl1 O1A 111.9(10)
O4A Cl1 O1A 109.7(7)
O2A Cl1 O1A 105.2(7)
O4B Cl2 O3B 110.0(7)
O4B Cl2 O1B 112.8(8)
O3B Cl2 O1B 108.3(7)
O4B Cl2 O2B 106.2(8)
O3B Cl2 O2B 110.6(6)
O1B Cl2 O2B 109.0(6)
O1C Cl3 O4C 115.2(9)
O1C Cl3 O3C 110.8(9)
O4C Cl3 O3C 112.9(9)
O1C Cl3 O2C 105.1(8)
O4C Cl3 O2C 108.4(9)
O3C Cl3 O2C 103.6(8)
C321 N1 C331 116.9(11)
C321 N1 C311 110.0(11)
C331 N1 C311 108.2(12)
C321 N1 Co1 107.2(9)
C331 N1 Co1 106.1(8)
C311 N1 Co1 108.2(8)
N111 O111 Gd1 131.1(7)
C211 N111 O111 116.8(12)
C211 N111 Co1 119.2(11)
O111 N111 Co1 123.7(9)
C211 C111 H11A 109.5
C211 C111 H11B 109.5
H11A C111 H11B 109.5
C211 C111 H11C 109.5
H11A C111 H11C 109.5
H11B C111 H11C 109.5
N111 C211 C111 125.0(15)
N111 C211 C311 113.8(13)
C111 C211 C311 120.7(13)
C211 C311 N1 109.4(12)
C211 C311 H31A 109.8
N1 C311 H31A 109.8
C211 C311 H31B 109.8
N1 C311 H31B 109.8
H31A C311 H31B 108.3
N121 O121 Co2 102.5(7)
O121 N121 C221 121.1(12)
O121 N121 Co1 124.1(8)
C221 N121 Co1 113.4(10)
C221 C121 H12A 109.5
C221 C121 H12B 109.5
H12A C121 H12B 109.5
C221 C121 H12C 109.5
H12A C121 H12C 109.5
H12B C121 H12C 109.5
N121 C221 C321 114.8(13)
N121 C221 C121 122.6(14)
C321 C221 C121 122.4(13)
C221 C321 N1 113.3(12)
C221 C321 H32A 108.9
N1 C321 H32A 108.9
C221 C321 H32B 108.9
N1 C321 H32B 108.9
H32A C321 H32B 107.7
N131 O131 H131 109.5
C231 N131 O131 113.0(12)
C231 N131 Co1 115.0(11)
O131 N131 Co1 131.5(8)
C231 C131 H13A 109.5
C231 C131 H13B 109.5
H13A C131 H13B 109.5
C231 C131 H13C 109.5
H13A C131 H13C 109.5
H13B C131 H13C 109.5
N131 C231 C331 114.6(15)
N131 C231 C131 127.1(15)
C331 C231 C131 118.2(13)
C231 C331 N1 107.3(12)
C231 C331 H33A 110.2
N1 C331 H33A 110.2
C231 C331 H33B 110.2
N1 C331 H33B 110.2
H33A C331 H33B 108.5
C322 N2 C312 112.8(10)
C322 N2 C332 109.9(10)
C312 N2 C332 109.1(10)
C322 N2 Co2 108.9(9)
C312 N2 Co2 105.6(8)
C332 N2 Co2 110.4(7)
N112 O112 Gd1 117.5(7)
C212 N112 O112 123.1(11)
C212 N112 Co2 114.8(9)
O112 N112 Co2 121.9(8)
C212 C112 H11D 109.5
C212 C112 H11E 109.5
H11D C112 H11E 109.5
C212 C112 H11F 109.5
H11D C112 H11F 109.5
H11E C112 H11F 109.5
N112 C212 C312 113.7(12)
N112 C212 C112 122.8(13)
C312 C212 C112 123.4(13)
C212 C312 N2 106.2(10)
C212 C312 H31C 110.5
N2 C312 H31C 110.5
C212 C312 H31D 110.5
N2 C312 H31D 110.5
H31C C312 H31D 108.7
N122 O122 Co1 104.6(7)
C222 N122 O122 117.0(11)
C222 N122 Co2 122.2(11)
O122 N122 Co2 119.7(8)
C222 C122 H12D 109.5
C222 C122 H12E 109.5
H12D C122 H12E 109.5
C222 C122 H12F 109.5
H12D C122 H12F 109.5
H12E C122 H12F 109.5
N122 C222 C122 126.7(15)
N122 C222 C322 106.4(12)
C122 C222 C322 126.9(14)
N2 C322 C222 112.4(12)
N2 C322 H32C 109.1
C222 C322 H32C 109.1
N2 C322 H32D 109.1
C222 C322 H32D 109.1
H32C C322 H32D 107.9
N132 O132 H132 109.5
C232 N132 O132 120.6(10)
C232 N132 Co2 117.6(9)
O132 N132 Co2 121.8(8)
C232 C132 H13D 109.5
C232 C132 H13E 109.5
H13D C132 H13E 109.5
C232 C132 H13F 109.5
H13D C132 H13F 109.5
H13E C132 H13F 109.5
N132 C232 C332 115.5(12)
N132 C232 C132 125.6(12)
C332 C232 C132 118.8(12)
C232 C332 N2 109.0(11)
C232 C332 H33C 109.9
N2 C332 H33C 109.9
C232 C332 H33D 109.9
N2 C332 H33D 109.9
H33C C332 H33D 108.3
C333 N3 C323 115.9(10)
C333 N3 C313 107.3(10)
C323 N3 C313 109.9(10)
C333 N3 Co3 105.6(7)
C323 N3 Co3 107.8(8)
C313 N3 Co3 110.2(8)
N113 O113 H113 109.5
C213 N113 O113 119.3(10)
C213 N113 Co3 121.6(10)
O113 N113 Co3 118.8(7)
C213 C113 H11G 109.5
C213 C113 H11H 109.5
H11G C113 H11H 109.5
C213 C113 H11I 109.5
H11G C113 H11I 109.5
H11H C113 H11I 109.5
N113 C213 C113 124.7(12)
N113 C213 C313 111.2(11)
C113 C213 C313 124.1(11)
N3 C313 C213 108.6(10)
N3 C313 H31E 110.0
C213 C313 H31E 110.0
N3 C313 H31F 110.0
C213 C313 H31F 110.0
H31E C313 H31F 108.3
N123 O123 Co4 106.2(6)
C223 N123 O123 122.2(11)
C223 N123 Co3 117.8(10)
O123 N123 Co3 119.5(8)
C223 C123 H12G 109.5
C223 C123 H12H 109.5
H12G C123 H12H 109.5
C223 C123 H12I 109.5
H12G C123 H12I 109.5
H12H C123 H12I 109.5
N123 C223 C323 114.4(13)
N123 C223 C123 125.7(14)
C323 C223 C123 120.0(13)
C223 C323 N3 111.9(11)
C223 C323 H32E 109.2
N3 C323 H32E 109.2
C223 C323 H32F 109.2
N3 C323 H32F 109.2
H32E C323 H32F 107.9
N133 O133 Gd1 121.5(7)
C233 N133 O133 123.7(12)
C233 N133 Co3 113.2(10)
O133 N133 Co3 122.5(8)
C233 C133 H13G 109.5
C233 C133 H13H 109.5
H13G C133 H13H 109.5
C233 C133 H13I 109.5
H13G C133 H13I 109.5
H13H C133 H13I 109.5
N133 C233 C133 124.6(13)
N133 C233 C333 116.4(13)
C133 C233 C333 118.7(12)
N3 C333 C233 104.9(11)
N3 C333 H33E 110.8
C233 C333 H33E 110.8
N3 C333 H33F 110.8
C233 C333 H33F 110.8
H33E C333 H33F 108.8
C334 N4 C314 111.7(11)
C334 N4 C324 111.8(10)
C314 N4 C324 112.3(10)
C334 N4 Co4 105.3(8)
C314 N4 Co4 108.7(8)
C324 N4 Co4 106.7(8)
N114 O114 Gd1 131.2(7)
C214 N114 O114 120.3(11)
C214 N114 Co4 116.2(10)
O114 N114 Co4 123.3(7)
C214 C114 H11K 109.5
C214 C114 H11L 109.5
H11K C114 H11L 109.5
C214 C114 H11M 109.5
H11K C114 H11M 109.5
H11L C114 H11M 109.5
N114 C214 C314 116.7(12)
N114 C214 C114 122.2(13)
C314 C214 C114 121.0(12)
C214 C314 N4 112.1(11)
C214 C314 H31G 109.2
N4 C314 H31G 109.2
C214 C314 H31H 109.2
N4 C314 H31H 109.2
H31G C314 H31H 107.9
N124 O124 Co3 104.5(7)
C224 N124 O124 118.9(12)
C224 N124 Co4 117.1(10)
O124 N124 Co4 122.0(8)
C224 C124 H12K 109.5
C224 C124 H12L 109.5
H12K C124 H12L 109.5
C224 C124 H12M 109.5
H12K C124 H12M 109.5
H12L C124 H12M 109.5
N124 C224 C124 126.4(14)
N124 C224 C324 115.6(13)
C124 C224 C324 117.9(13)
C224 C324 N4 108.8(11)
C224 C324 H32G 109.9
N4 C324 H32G 109.9
C224 C324 H32H 109.9
N4 C324 H32H 109.9
H32G C324 H32H 108.3
N134 O134 H134 109.5
C234 N134 O134 114.5(12)
C234 N134 Co4 117.4(11)
O134 N134 Co4 127.9(8)
C234 C134 H13K 109.5
C234 C134 H13L 109.5
H13K C134 H13L 109.5
C234 C134 H13M 109.5
H13K C134 H13M 109.5
H13L C134 H13M 109.5
N134 C234 C134 127.9(14)
N134 C234 C334 111.6(13)
C134 C234 C334 120.4(12)
N4 C334 C234 107.1(11)
N4 C334 H33G 110.3
C234 C334 H33G 110.3
N4 C334 H33H 110.3
C234 C334 H33H 110.3
H33G C334 H33H 108.6

loop_
_geom_bond_atom_site_label_1
_geom_bond_atom_site_label_2
_geom_bond_distance
Gd1 O114 2.302(9)
Gd1 O111 2.331(9)
Gd1 O133 2.386(9)
Gd1 O2W 2.417(10)
Gd1 O112 2.424(10)
Gd1 O1W 2.479(9)
Gd1 O2 2.543(8)
Gd1 O1 2.548(8)
Gd1 H2W1 2.3133
Gd1 H1W2 2.5941
Co1 N121 1.863(12)
Co1 N111 1.877(11)
Co1 N131 1.881(12)
Co1 N1 1.910(11)
Co1 O2 1.936(8)
Co1 O122 1.999(9)
Co2 N122 1.827(11)
Co2 N132 1.853(10)
Co2 N2 1.873(11)
Co2 N112 1.894(10)
Co2 O2 1.916(9)
Co2 O121 1.989(8)
Co3 N123 1.846(11)
Co3 O1 1.879(8)
Co3 N113 1.881(10)
Co3 N3 1.902(10)
Co3 N133 1.922(10)
Co3 O124 1.925(9)
Co4 N124 1.837(11)
Co4 N134 1.895(12)
Co4 N114 1.904(10)
Co4 N4 1.942(11)
Co4 O1 1.944(8)
Co4 O123 1.958(8)
O1W H1W1 0.8412
O1W H2W1 0.8408
O2W H1W2 0.8400
O2W H2W2 0.8402
Cl1 O3A 1.394(12)
Cl1 O4A 1.401(10)
Cl1 O2A 1.428(11)
Cl1 O1A 1.477(13)
Cl2 O4B 1.371(9)
Cl2 O3B 1.415(9)
Cl2 O1B 1.444(10)
Cl2 O2B 1.453(10)
Cl3 O1C 1.375(11)
Cl3 O4C 1.378(12)
Cl3 O3C 1.479(12)
Cl3 O2C 1.579(13)
N1 C321 1.469(16)
N1 C331 1.487(16)
N1 C311 1.588(17)
O111 N111 1.294(13)
N111 C211 1.292(16)
C111 C211 1.448(17)
C111 H11A 0.9800
C111 H11B 0.9800
C111 H11C 0.9800
C211 C311 1.517(19)
C311 H31A 0.9900
C311 H31B 0.9900
O121 N121 1.328(13)
N121 C221 1.351(16)
C121 C221 1.532(19)
C121 H12A 0.9800
C121 H12B 0.9800
C121 H12C 0.9800
C221 C321 1.463(19)
C321 H32A 0.9900
C321 H32B 0.9900
O131 N131 1.390(13)
O131 H131 0.8400
N131 C231 1.289(16)
C131 C231 1.494(19)
C131 H13A 0.9800
C131 H13B 0.9800
C131 H13C 0.9800
C231 C331 1.473(18)
C331 H33A 0.9900
C331 H33B 0.9900
N2 C322 1.482(16)
N2 C312 1.515(14)
N2 C332 1.573(14)
O112 N112 1.390(12)
N112 C212 1.291(15)
C112 C212 1.488(17)
C112 H11D 0.9800
C112 H11E 0.9800
C112 H11F 0.9800
C212 C312 1.473(17)
C312 H31C 0.9900
C312 H31D 0.9900
O122 N122 1.399(13)
N122 C222 1.330(16)
C122 C222 1.411(17)
C122 H12D 0.9800
C122 H12E 0.9800
C122 H12F 0.9800
C222 C322 1.53(2)
C322 H32C 0.9900
C322 H32D 0.9900
O132 N132 1.356(13)
O132 H132 0.8400
N132 C232 1.338(15)
C132 C232 1.514(16)
C132 H13D 0.9800
C132 H13E 0.9800
C132 H13F 0.9800
C232 C332 1.433(17)
C332 H33C 0.9900
C332 H33D 0.9900
N3 C333 1.495(15)
N3 C323 1.495(15)
N3 C313 1.523(14)
O113 N113 1.388(13)
O113 H113 0.8400
N113 C213 1.267(13)
C113 C213 1.475(15)
C113 H11G 0.9800
C113 H11H 0.9800
C113 H11I 0.9800
C213 C313 1.542(17)
C313 H31E 0.9900
C313 H31F 0.9900
O123 N123 1.388(13)
N123 C223 1.281(16)
C123 C223 1.528(18)
C123 H12G 0.9800
C123 H12H 0.9800
C123 H12I 0.9800
C223 C323 1.439(18)
C323 H32E 0.9900
C323 H32F 0.9900
O133 N133 1.321(12)
N133 C233 1.231(15)
C133 C233 1.524(18)
C133 H13G 0.9800
C133 H13H 0.9800
C133 H13I 0.9800
C233 C333 1.555(17)
C333 H33E 0.9900
C333 H33F 0.9900
N4 C334 1.482(15)
N4 C314 1.517(15)
N4 C324 1.547(17)
O114 N114 1.311(12)
N114 C214 1.302(15)
C114 C214 1.497(16)
C114 H11K 0.9800
C114 H11L 0.9800
C114 H11M 0.9800
C214 C314 1.437(17)
C314 H31G 0.9900
C314 H31H 0.9900
O124 N124 1.381(12)
N124 C224 1.300(16)
C124 C224 1.50(2)
C124 H12K 0.9800
C124 H12L 0.9800
C124 H12M 0.9800
C224 C324 1.517(18)
C324 H32G 0.9900
C324 H32H 0.9900
O134 N134 1.419(13)
O134 H134 0.8400
N134 C234 1.285(15)
C134 C234 1.466(17)
C134 H13K 0.9800
C134 H13L 0.9800
C134 H13M 0.9800
C234 C334 1.529(18)
C334 H33G 0.9900
C334 H33H 0.9900

loop_
_geom_hbond_atom_site_label_D
_geom_hbond_atom_site_label_H
_geom_hbond_atom_site_label_A
_geom_hbond_distance_DH
_geom_hbond_distance_HA
_geom_hbond_distance_DA
_geom_hbond_angle_DHA
_geom_hbond_site_symmetry_A
O1W H1W1 O1C 0.84 2.06 2.839(15) 154 .
C311 H31B O2C 0.99 2.62 3.21(2) 119 2_655
C311 H31B O3C 0.99 2.35 3.329(19) 168 2_655
C121 H12C O2C 0.98 2.61 3.18(2) 117 2_655
C321 H32A Cl3 0.99 2.98 3.854(14) 148 2_655
C321 H32A O2C 0.99 2.50 3.073(18) 117 2_655
C321 H32A O3C 0.99 2.44 3.412(17) 168 2_655
O131 H131 O133 0.84 1.82 2.623(12) 158 .
O131 H131 N133 0.84 2.50 3.243(13) 148 .
C112 H11D O134 0.98 2.56 3.326(18) 135 .
C112 H11E O3A 0.98 2.40 3.29(2) 150 .
C312 H31D O2A 0.99 2.40 3.335(17) 158 .
C322 H32C O4C 0.99 2.63 3.496(17) 147 1_445
C322 H32D O4B 0.99 2.55 3.247(17) 127 2_656
O132 H132 O2 0.84 2.06 2.690(10) 131 .
C332 H33C O1A 0.99 2.39 3.291(18) 152 .
C332 H33D O4B 0.99 2.30 3.128(17) 140 2_656
O113 H113 O1 0.84 2.06 2.689(10) 131 .
C113 H11H O1A 0.98 2.42 3.139(19) 130 2_656
C113 H11I Cl1 0.98 2.88 3.851(15) 169 1_655
C113 H11I O3A 0.98 2.42 3.31(2) 151 1_655
C113 H11I O4A 0.98 2.46 3.364(16) 153 1_655
C123 H12I O2A 0.98 2.74 3.552(17) 141 2_656
C323 H32E Cl1 0.99 2.98 3.870(14) 150 2_656
C323 H32E O4A 0.99 2.34 3.333(16) 177 2_656
C323 H32F O2B 0.99 2.48 3.229(17) 132 2_766
C323 H32F O3B 0.99 2.63 3.524(18) 150 2_766
C314 H31G O3B 0.99 2.41 3.400(19) 174 2_666
C324 H32H O2B 0.99 2.58 3.528(17) 160 .
O134 H134 O112 0.84 1.87 2.687(13) 166 .
C334 H33G O1B 0.99 2.40 3.376(17) 167 2_666
C334 H33H O1B 0.99 2.64 3.250(15) 120 .
C334 H33H O2B 0.99 2.51 3.345(18) 142 .

loop_
_geom_torsion_atom_site_label_1
_geom_torsion_atom_site_label_2
_geom_torsion_atom_site_label_3
_geom_torsion_atom_site_label_4
_geom_torsion
N123 Co3 O1 Co4 34.7(4)
N113 Co3 O1 Co4 123.8(4)
N133 Co3 O1 Co4 -140.8(4)
O124 Co3 O1 Co4 -52.4(4)
N123 Co3 O1 Gd1 166.6(4)
N113 Co3 O1 Gd1 -104.2(4)
N133 Co3 O1 Gd1 -8.8(4)
O124 Co3 O1 Gd1 79.5(4)
Gd1 O111 N111 C211 -176.0(10)
Gd1 O111 N111 Co1 9.8(16)
N121 Co1 N111 C211 -90.8(12)
N131 Co1 N111 C211 80.0(12)
N1 Co1 N111 C211 -2.8(12)
O2 Co1 N111 C211 179.6(12)
N121 Co1 N111 O111 83.3(11)
N131 Co1 N111 O111 -105.9(11)
N1 Co1 N111 O111 171.3(11)
O2 Co1 N111 O111 -6.3(11)
O111 N111 C211 C111 7(2)
Co1 N111 C211 C111 -178.4(12)
O111 N111 C211 C311 178.8(13)
Co1 N111 C211 C311 -6.7(18)
N111 C211 C311 N1 14.7(19)
C111 C211 C311 N1 -173.1(13)
C321 N1 C311 C211 100.8(14)
C331 N1 C311 C211 -130.4(13)
Co1 N1 C311 C211 -15.9(15)
Co2 O121 N121 C221 132.4(10)
Co2 O121 N121 Co1 -33.4(10)
N111 Co1 N121 O121 -95.2(10)
N131 Co1 N121 O121 144(2)
N1 Co1 N121 O121 177.8(10)
O2 Co1 N121 O121 -1.7(10)
O122 Co1 N121 O121 87.2(10)
N111 Co1 N121 C221 97.9(9)
N131 Co1 N121 C221 -23(3)
N1 Co1 N121 C221 10.9(9)
O2 Co1 N121 C221 -168.6(9)
O122 Co1 N121 C221 -79.6(9)
O121 N121 C221 C321 -169.8(10)
Co1 N121 C221 C321 -2.5(14)
O121 N121 C221 C121 4.7(19)
Co1 N121 C221 C121 172.0(10)
N121 C221 C321 N1 -11.0(16)
C121 C221 C321 N1 174.5(11)
C331 N1 C321 C221 137.0(12)
C311 N1 C321 C221 -99.1(13)
Co1 N1 C321 C221 18.2(13)
N121 Co1 N131 C231 11(3)
N111 Co1 N131 C231 -109.6(10)
N1 Co1 N131 C231 -23.0(10)
O2 Co1 N131 C231 156.2(9)
O122 Co1 N131 C231 67.6(10)
N121 Co1 N131 O131 -160(2)
N111 Co1 N131 O131 80.0(10)
N1 Co1 N131 O131 166.7(10)
O2 Co1 N131 O131 -14.1(10)
O122 Co1 N131 O131 -102.7(10)
O131 N131 C231 C331 177.8(10)
Co1 N131 C231 C331 5.7(15)
O131 N131 C231 C131 2(2)
Co1 N131 C231 C131 -170.4(12)
N131 C231 C331 N1 21.3(16)
C131 C231 C331 N1 -162.3(12)
C321 N1 C331 C231 -156.3(11)
C311 N1 C331 C231 79.0(13)
Co1 N1 C331 C231 -36.9(12)
N122 Co2 N2 C322 -20.6(8)
N132 Co2 N2 C322 -110.4(8)
N112 Co2 N2 C322 156.8(8)
O121 Co2 N2 C322 65.8(8)
N122 Co2 N2 C312 -142.0(8)
N132 Co2 N2 C312 128.2(8)
N112 Co2 N2 C312 35.4(7)
O121 Co2 N2 C312 -55.6(8)
N122 Co2 N2 C332 100.2(8)
N132 Co2 N2 C332 10.4(8)
N112 Co2 N2 C332 -82.5(8)
O121 Co2 N2 C332 -173.5(8)
Gd1 O112 N112 C212 -135.7(10)
Gd1 O112 N112 Co2 39.3(9)
N122 Co2 N112 C212 -13(2)
N132 Co2 N112 C212 -110.2(9)
N2 Co2 N112 C212 -24.5(9)
O2 Co2 N112 C212 159.4(8)
O121 Co2 N112 C212 70.8(9)
N122 Co2 N112 O112 172.0(16)
N132 Co2 N112 O112 74.3(9)
N2 Co2 N112 O112 160.1(9)
O2 Co2 N112 O112 -16.0(9)
O121 Co2 N112 O112 -104.6(8)
O112 N112 C212 C312 180.0(9)
Co2 N112 C212 C312 4.6(14)
O112 N112 C212 C112 -2.6(19)
Co2 N112 C212 C112 -178.0(10)
N112 C212 C312 N2 24.0(14)
C112 C212 C312 N2 -153.5(12)
C322 N2 C312 C212 -159.7(11)
C332 N2 C312 C212 77.8(12)
Co2 N2 C312 C212 -40.9(11)
Co1 O122 N122 C222 135.6(9)
Co1 O122 N122 Co2 -33.1(9)
N132 Co2 N122 C222 101.1(10)
N2 Co2 N122 C222 15.0(10)
N112 Co2 N122 C222 3(3)
O2 Co2 N122 C222 -168.9(10)
O121 Co2 N122 C222 -80.8(10)
N132 Co2 N122 O122 -90.7(8)
N2 Co2 N122 O122 -176.9(8)
N112 Co2 N122 O122 171.2(16)
O2 Co2 N122 O122 -0.8(8)
O121 Co2 N122 O122 87.3(8)
O122 N122 C222 C122 8.3(19)
Co2 N122 C222 C122 176.8(11)
O122 N122 C222 C322 -172.2(9)
Co2 N122 C222 C322 -3.8(14)
C312 N2 C322 C222 141.1(11)
C332 N2 C322 C222 -96.9(12)
Co2 N2 C322 C222 24.2(12)
N122 C222 C322 N2 -13.7(14)
C122 C222 C322 N2 165.7(12)
N122 Co2 N132 C232 -91.3(10)
N2 Co2 N132 C232 -6.7(10)
N112 Co2 N132 C232 75.9(10)
O2 Co2 N132 C232 174.3(9)
N122 Co2 N132 O132 85.3(9)
N2 Co2 N132 O132 169.9(9)
N112 Co2 N132 O132 -107.5(9)
O2 Co2 N132 O132 -9.1(9)
O132 N132 C232 C332 -176.4(11)
Co2 N132 C232 C332 0.3(16)
O132 N132 C232 C132 1.5(19)
Co2 N132 C232 C132 178.2(10)
N132 C232 C332 N2 8.0(16)
C132 C232 C332 N2 -170.1(11)
C322 N2 C332 C232 107.6(13)
C312 N2 C332 C232 -128.2(11)
Co2 N2 C332 C232 -12.5(13)
N123 Co3 N113 C213 -92.7(11)
O1 Co3 N113 C213 173.5(10)
N3 Co3 N113 C213 -7.1(10)
N133 Co3 N113 C213 75.9(11)
N123 Co3 N113 O113 81.4(9)
O1 Co3 N113 O113 -12.5(9)
N3 Co3 N113 O113 167.0(9)
N133 Co3 N113 O113 -110.0(9)
O113 N113 C213 C113 1.4(19)
Co3 N113 C213 C113 175.5(10)
O113 N113 C213 C313 -178.7(11)
Co3 N113 C213 C313 -4.7(15)
C333 N3 C313 C213 -136.7(11)
C323 N3 C313 C213 96.5(13)
Co3 N3 C313 C213 -22.2(12)
N113 C213 C313 N3 17.4(15)
C113 C213 C313 N3 -162.8(12)
Co4 O123 N123 C223 141.2(10)
Co4 O123 N123 Co3 -30.8(9)
O1 Co3 N123 C223 -175.0(9)
N113 Co3 N123 C223 94.0(10)
N3 Co3 N123 C223 9.9(9)
N133 Co3 N123 C223 -17(2)
O124 Co3 N123 C223 -87.2(9)
O1 Co3 N123 O123 -2.6(8)
N113 Co3 N123 O123 -93.6(8)
N3 Co3 N123 O123 -177.7(8)
N133 Co3 N123 O123 155.6(16)
O124 Co3 N123 O123 85.2(8)
O123 N123 C223 C323 -174.1(10)
Co3 N123 C223 C323 -1.8(15)
O123 N123 C223 C123 5.7(19)
Co3 N123 C223 C123 177.9(10)
N123 C223 C323 N3 -10.3(16)
C123 C223 C323 N3 170.0(10)
C333 N3 C323 C223 134.7(11)
C313 N3 C323 C223 -103.4(12)
Co3 N3 C323 C223 16.7(12)
Gd1 O133 N133 C233 -137.9(10)
Gd1 O133 N133 Co3 32.6(10)
O133 N133 C233 C133 6.8(19)
Co3 N133 C233 C133 -164.5(10)
O133 N133 C233 C333 -179.7(9)
Co3 N133 C233 C333 9.0(14)
C323 N3 C333 C233 -157.2(10)
C313 N3 C333 C233 79.5(12)
Co3 N3 C333 C233 -38.1(10)
N133 C233 C333 N3 19.9(15)
C133 C233 C333 N3 -166.2(11)
Gd1 O114 N114 C214 179.6(11)
Gd1 O114 N114 Co4 -5.9(15)
O114 N114 C214 C314 178.1(13)
Co4 N114 C214 C314 3.2(19)
O114 N114 C214 C114 -5(2)
Co4 N114 C214 C114 -179.4(12)
N114 C214 C314 N4 4(2)
C114 C214 C314 N4 -172.9(14)
C334 N4 C314 C214 -125.4(14)
C324 N4 C314 C214 108.2(14)
Co4 N4 C314 C214 -9.6(15)
Co3 O124 N124 C224 131.5(10)
Co3 O124 N124 Co4 -32.1(9)
N134 Co4 N124 C224 -18(2)
N114 Co4 N124 C224 99.0(10)
N4 Co4 N124 C224 13.9(10)
O1 Co4 N124 C224 -167.3(10)
O123 Co4 N124 C224 -78.1(10)
N134 Co4 N124 O124 145.9(16)
N114 Co4 N124 O124 -97.2(9)
N4 Co4 N124 O124 177.7(9)
O1 Co4 N124 O124 -3.5(8)
O123 Co4 N124 O124 85.7(9)
O124 N124 C224 C124 9(2)
Co4 N124 C224 C124 173.2(11)
O124 N124 C224 C324 -168.2(10)
Co4 N124 C224 C324 -3.9(15)
N124 C224 C324 N4 -11.8(16)
C124 C224 C324 N4 170.8(11)
C334 N4 C324 C224 135.0(11)
C314 N4 C324 C224 -98.6(12)
Co4 N4 C324 C224 20.4(11)
N124 Co4 N134 C234 8(2)
N114 Co4 N134 C234 -109.1(9)
N4 Co4 N134 C234 -24.3(8)
O1 Co4 N134 C234 156.5(8)
O123 Co4 N134 C234 67.8(8)
N124 Co4 N134 O134 -166.9(16)
N114 Co4 N134 O134 76.2(9)
N4 Co4 N134 O134 161.0(9)
O1 Co4 N134 O134 -18.2(9)
O123 Co4 N134 O134 -106.9(9)
O134 N134 C234 C134 0.9(17)
Co4 N134 C234 C134 -174.5(10)
O134 N134 C234 C334 -179.6(8)
Co4 N134 C234 C334 5.0(12)
C314 N4 C334 C234 76.8(12)
C324 N4 C334 C234 -156.4(10)
Co4 N4 C334 C234 -41.0(11)
N134 C234 C334 N4 24.7(14)
C134 C234 C334 N4 -155.8(11)

loop_
_platon_squeeze_void_nr
_platon_squeeze_void_average_x
_platon_squeeze_void_average_y
_platon_squeeze_void_average_z
_platon_squeeze_void_volume
_platon_squeeze_void_count_electrons
1 0.000 0.000 0.000 490.3 114.4
2 0.383 0.346 0.680 50.4 13.2
3 0.417 0.008 0.463 9.4 2.0
4 0.617 0.654 0.320 50.4 13.7
5 0.584 0.992 0.537 9.5 0.9
